data_8103056
loop_
_publ_author_name
'Kwang Ha'

_publ_section_title
;
 Refinement of crystal structure of potassium
 tetrakis(thiocyanato-kS)palladate(II), K2Pd[SCN]4
;
_journal_issue 4
_journal_name_full 'Zeitschrift f\"ur Kristallographie - New Crystal Structures'
_journal_page_first 619
_journal_volume 225
_journal_year 2010
_chemical_formula_moiety 'C4 N4 Pd S4, 2(K)'
_chemical_formula_sum 'C4 K2 N4 Pd S4'
_chemical_formula_weight 416.92
_chemical_name_systematic
; 
Potassium tetrakis(thiocyanato-\kS)palladate(II) 
;
_space_group_IT_number 14
_symmetry_cell_setting monoclinic
_symmetry_space_group_name_Hall '-P 2ybc'
_symmetry_space_group_name_H-M 'P 1 21/c 1'
_atom_sites_solution_primary direct
_atom_sites_solution_secondary difmap
_audit_creation_method SHELXL-97
_cell_angle_alpha 90.00
_cell_angle_beta 98.229(2)
_cell_angle_gamma 90.00
_cell_formula_units_Z 2
_cell_length_a 4.2388(3)
_cell_length_b 12.8551(10)
_cell_length_c 11.1037(9)
_cell_measurement_reflns_used 3151
_cell_measurement_temperature 200(2)
_cell_measurement_theta_max 25.98
_cell_measurement_theta_min 2.44
_cell_volume 598.81(8)
_computing_cell_refinement 'SAINT (Bruker, 2000)'
_computing_data_collection 'SMART (Bruker, 2000)'
_computing_data_reduction 'SAINT (Bruker, 2000)'
_computing_molecular_graphics 'ORTEP-III (Farrugia, 1997)'
_computing_publication_material SHELXL97
_computing_structure_refinement 'SHELXL-97 (Sheldrick, 1997)'
_computing_structure_solution 'SHELXS-97 (Sheldrick, 1997)'
_diffrn_ambient_temperature 200(2)
_diffrn_measured_fraction_theta_full 0.962
_diffrn_measured_fraction_theta_max 0.962
_diffrn_measurement_device_type 'Bruker SMART 1000 CCD'
_diffrn_measurement_method '\f and \w scans'
_diffrn_radiation_monochromator graphite
_diffrn_radiation_source 'fine-focus sealed tube'
_diffrn_radiation_type MoK\a
_diffrn_radiation_wavelength 0.71073
_diffrn_reflns_av_R_equivalents 0.0185
_diffrn_reflns_av_sigmaI/netI 0.0192
_diffrn_reflns_limit_h_max 5
_diffrn_reflns_limit_h_min -5
_diffrn_reflns_limit_k_max 15
_diffrn_reflns_limit_k_min -15
_diffrn_reflns_limit_l_max 13
_diffrn_reflns_limit_l_min -9
_diffrn_reflns_number 3490
_diffrn_reflns_theta_full 25.96
_diffrn_reflns_theta_max 25.96
_diffrn_reflns_theta_min 2.44
_diffrn_standards_decay_% 0
_diffrn_standards_interval_count 0
_diffrn_standards_interval_time 0
_diffrn_standards_number 0
_exptl_absorpt_coefficient_mu 2.910
_exptl_absorpt_correction_T_max 1.000
_exptl_absorpt_correction_T_min 0.819
_exptl_absorpt_correction_type multi-scan
_exptl_absorpt_process_details SADABS
_exptl_crystal_colour red
_exptl_crystal_density_diffrn 2.313
_exptl_crystal_density_method 'not measured'
_exptl_crystal_description block
_exptl_crystal_F_000 400
_exptl_crystal_size_max 0.33
_exptl_crystal_size_mid 0.27
_exptl_crystal_size_min 0.16
_refine_diff_density_max 0.255
_refine_diff_density_min -0.328
_refine_diff_density_rms 0.065
_refine_ls_extinction_coef 0.0316(11)
_refine_ls_extinction_expression Fc^*^=kFc[1+0.001xFc^2^\l^3^/sin(2\q)]^-1/4^
_refine_ls_extinction_method SHELXL
_refine_ls_goodness_of_fit_ref 1.143
_refine_ls_matrix_type full
_refine_ls_number_parameters 71
_refine_ls_number_reflns 1124
_refine_ls_number_restraints 0
_refine_ls_restrained_S_all 1.143
_refine_ls_R_factor_all 0.0159
_refine_ls_R_factor_gt 0.0146
_refine_ls_shift/su_max 0.001
_refine_ls_shift/su_mean 0.000
_refine_ls_structure_factor_coef Fsqd
_refine_ls_weighting_details 'calc w=1/[\s^2^(Fo^2^)+(0.0151P)^2^+0.1330P] where P=(Fo^2^+2Fc^2^)/3'
_refine_ls_weighting_scheme calc
_refine_ls_wR_factor_gt 0.0357
_refine_ls_wR_factor_ref 0.0367
_reflns_number_gt 1082
_reflns_number_total 1124
_reflns_threshold_expression >2sigma(I)
_cod_data_source_file 710051.cff
_cod_data_source_block k2[pd(scn)4]
_cod_depositor_comments
;
The following automatic conversions were performed:
'_symmetry_cell_setting' value 'Monoclinic' changed to 'monoclinic'
according to '/home/saulius/struct/CIF-dictionaries/cif_core.dic'
dictionary named 'cif_core.dic' version 2.4.1 from
2010-06-29.

'_exptl_absorpt_correction_type' value 'Multi-scan' changed
to 'multi-scan' according to
'/home/saulius/struct/CIF-dictionaries/cif_core.dic' dictionary named
'cif_core.dic' version 2.4.1 from 2010-06-29.

Automatic conversion script
Id: cif_fix_enum 1555 2011-01-17 13:19:09Z saulius 
;
_cod_original_sg_symbol_H-M 'P 21/c'
_cod_database_code 8103056

loop_
_symmetry_equiv_pos_as_xyz
'x, y, z'
'-x, y+1/2, -z+1/2'
'-x, -y, -z'
'x, -y-1/2, z-1/2'

loop_
_atom_site_label
_atom_site_type_symbol
_atom_site_fract_x
_atom_site_fract_y
_atom_site_fract_z
_atom_site_U_iso_or_equiv
_atom_site_adp_type
_atom_site_occupancy
_atom_site_symmetry_multiplicity
_atom_site_calc_flag
_atom_site_refinement_flags
_atom_site_disorder_assembly
_atom_site_disorder_group
Pd1 Pd 0.0000 0.5000 0.5000 0.01492(10) Uani 1 2 d S . .
K1 K 0.71923(10) 0.35421(3) 0.02877(4) 0.02413(13) Uani 1 1 d . . .
S1 S 0.21954(11) 0.59446(4) 0.35148(4) 0.02068(13) Uani 1 1 d . . .
S2 S 0.14020(12) 0.33650(3) 0.43537(4) 0.02249(13) Uani 1 1 d . . .
N1 N -0.1937(4) 0.56382(13) 0.13066(14) 0.0267(4) Uani 1 1 d . . .
N2 N 0.3009(4) 0.34673(14) 0.19722(16) 0.0303(4) Uani 1 1 d . . .
C1 C -0.0362(4) 0.57455(14) 0.22409(17) 0.0202(4) Uani 1 1 d . . .
C2 C 0.2355(4) 0.34558(14) 0.29428(18) 0.0205(4) Uani 1 1 d . . .

loop_
_atom_site_aniso_label
_atom_site_aniso_U_11
_atom_site_aniso_U_22
_atom_site_aniso_U_33
_atom_site_aniso_U_23
_atom_site_aniso_U_13
_atom_site_aniso_U_12
Pd1 0.01771(13) 0.01593(13) 0.01152(14) -0.00018(7) 0.00352(8) -0.00041(7)
K1 0.0215(2) 0.0270(2) 0.0246(2) -0.00102(17) 0.00585(18) 0.00160(17)
S1 0.0238(2) 0.0230(2) 0.0159(2) 0.00035(18) 0.00507(18) -0.00529(19)
S2 0.0321(3) 0.0182(2) 0.0188(3) -0.00025(18) 0.0090(2) 0.00169(19)
N1 0.0327(9) 0.0261(9) 0.0208(9) 0.0029(7) 0.0022(8) -0.0005(7)
N2 0.0347(10) 0.0335(10) 0.0236(10) -0.0035(7) 0.0079(8) 0.0027(8)
C1 0.0248(10) 0.0170(9) 0.0200(10) 0.0029(7) 0.0077(8) 0.0010(7)
C2 0.0207(9) 0.0188(9) 0.0219(11) -0.0022(8) 0.0031(8) 0.0027(7)

loop_
_atom_type_symbol
_atom_type_description
_atom_type_scat_dispersion_real
_atom_type_scat_dispersion_imag
_atom_type_scat_source
C C 0.0033 0.0016 'International Tables Vol C Tables 4.2.6.8 and 6.1.1.4'
K K 0.2009 0.2494 'International Tables Vol C Tables 4.2.6.8 and 6.1.1.4'
N N 0.0061 0.0033 'International Tables Vol C Tables 4.2.6.8 and 6.1.1.4'
Pd Pd -0.9988 1.0072 'International Tables Vol C Tables 4.2.6.8 and 6.1.1.4'
S S 0.1246 0.1234 'International Tables Vol C Tables 4.2.6.8 and 6.1.1.4'

loop_
_geom_angle_atom_site_label_1
_geom_angle_atom_site_label_2
_geom_angle_atom_site_label_3
_geom_angle
_geom_angle_site_symmetry_1
_geom_angle_site_symmetry_3
_geom_angle_publ_flag
S2 Pd1 S2 180.0 . 3_566 ?
S2 Pd1 S1 83.896(17) . 3_566 ?
S2 Pd1 S1 96.104(17) 3_566 3_566 ?
S2 Pd1 S1 96.104(17) . . ?
S2 Pd1 S1 83.896(17) 3_566 . ?
S1 Pd1 S1 180.0 3_566 . ?
N2 K1 N1 84.99(5) . 3_565 ?
N2 K1 N2 97.61(6) . 1_655 ?
N1 K1 N2 160.10(5) 3_565 1_655 ?
N2 K1 N1 80.07(5) . 1_655 ?
N1 K1 N1 86.77(5) 3_565 1_655 ?
N2 K1 N1 74.35(5) 1_655 1_655 ?
N2 K1 N1 161.28(5) . 3_665 ?
N1 K1 N1 91.92(5) 3_565 3_665 ?
N2 K1 N1 79.28(5) 1_655 3_665 ?
N1 K1 N1 81.32(5) 1_655 3_665 ?
N2 K1 S2 128.25(4) . 4_665 ?
N1 K1 S2 119.51(4) 3_565 4_665 ?
N2 K1 S2 74.13(4) 1_655 4_665 ?
N1 K1 S2 139.91(4) 1_655 4_665 ?
N1 K1 S2 69.01(3) 3_665 4_665 ?
N2 K1 C1 159.43(5) . 3_665 ?
N1 K1 C1 75.72(5) 3_565 3_665 ?
N2 K1 C1 98.20(5) 1_655 3_665 ?
N1 K1 C1 91.62(5) 1_655 3_665 ?
N1 K1 C1 19.70(4) 3_665 3_665 ?
S2 K1 C1 69.18(3) 4_665 3_665 ?
N2 K1 C2 78.93(5) . 1_655 ?
N1 K1 C2 153.98(5) 3_565 1_655 ?
N2 K1 C2 18.69(5) 1_655 1_655 ?
N1 K1 C2 70.49(4) 1_655 1_655 ?
N1 K1 C2 96.78(5) 3_665 1_655 ?
S2 K1 C2 86.47(3) 4_665 1_655 ?
C1 K1 C2 116.17(5) 3_665 1_655 ?
N2 K1 S2 71.72(4) . 4_565 ?
N1 K1 S2 67.87(4) 3_565 4_565 ?
N2 K1 S2 131.72(4) 1_655 4_565 ?
N1 K1 S2 143.12(4) 1_655 4_565 ?
N1 K1 S2 124.03(3) 3_665 4_565 ?
S2 K1 S2 76.971(14) 4_665 4_565 ?
C1 K1 S2 106.57(3) 3_665 4_565 ?
C2 K1 S2 124.47(3) 1_655 4_565 ?
N2 K1 S1 74.67(4) . 2_645 ?
N1 K1 S1 125.75(4) 3_565 2_645 ?
N2 K1 S1 73.63(4) 1_655 2_645 ?
N1 K1 S1 135.65(3) 1_655 2_645 ?
N1 K1 S1 121.16(3) 3_665 2_645 ?
S2 K1 S1 53.787(13) 4_665 2_645 ?
C1 K1 S1 122.63(3) 3_665 2_645 ?
C2 K1 S1 69.29(3) 1_655 2_645 ?
S2 K1 S1 58.093(13) 4_565 2_645 ?
N2 K1 K1 79.65(4) . 3_665 ?
N1 K1 K1 44.17(3) 3_565 3_665 ?
N2 K1 K1 116.70(4) 1_655 3_665 ?
N1 K1 K1 42.61(3) 1_655 3_665 ?
N1 K1 K1 85.27(3) 3_665 3_665 ?
S2 K1 K1 150.22(2) 4_665 3_665 ?
C1 K1 K1 81.52(3) 3_665 3_665 ?
C2 K1 K1 112.10(3) 1_655 3_665 ?
S2 K1 K1 107.622(17) 4_565 3_665 ?
S1 K1 K1 153.528(19) 2_645 3_665 ?
N2 K1 K1 42.25(4) . 1_455 ?
N1 K1 K1 46.00(3) 3_565 1_455 ?
N2 K1 K1 139.85(4) 1_655 1_455 ?
N1 K1 K1 94.06(3) 1_655 1_455 ?
N1 K1 K1 137.92(3) 3_665 1_455 ?
S2 K1 K1 126.025(11) 4_665 1_455 ?
C1 K1 K1 120.82(3) 3_665 1_455 ?
C2 K1 K1 121.17(3) 1_655 1_455 ?
S2 K1 K1 49.054(11) 4_565 1_455 ?
S1 K1 K1 91.105(10) 2_645 1_455 ?
K1 K1 K1 65.067(11) 3_665 1_455 ?
C1 S1 Pd1 103.94(6) . . ?
C1 S1 K1 117.32(6) . 2_655 ?
Pd1 S1 K1 103.656(17) . 2_655 ?
C2 S2 Pd1 109.37(6) . . ?
C2 S2 K1 124.12(7) . 4_466 ?
Pd1 S2 K1 113.742(19) . 4_466 ?
C2 S2 K1 94.17(6) . 4_566 ?
Pd1 S2 K1 137.48(2) . 4_566 ?
K1 S2 K1 76.971(14) 4_466 4_566 ?
C1 N1 K1 144.42(14) . 3_565 ?
C1 N1 K1 118.72(13) . 1_455 ?
K1 N1 K1 93.23(5) 3_565 1_455 ?
C1 N1 K1 97.77(13) . 3_665 ?
K1 N1 K1 91.92(5) 3_565 3_665 ?
K1 N1 K1 98.68(5) 1_455 3_665 ?
C2 N2 K1 154.21(15) . . ?
C2 N2 K1 108.10(14) . 1_455 ?
K1 N2 K1 97.61(6) . 1_455 ?
N1 C1 S1 174.33(17) . . ?
N1 C1 K1 62.54(11) . 3_665 ?
S1 C1 K1 111.80(8) . 3_665 ?
N2 C2 S2 176.75(17) . . ?
N2 C2 K1 53.21(12) . 1_455 ?
S2 C2 K1 126.80(9) . 1_455 ?

loop_
_geom_bond_atom_site_label_1
_geom_bond_atom_site_label_2
_geom_bond_distance
_geom_bond_site_symmetry_2
_geom_bond_publ_flag
Pd1 S2 2.3254(5) . ?
Pd1 S2 2.3254(5) 3_566 ?
Pd1 S1 2.3451(5) 3_566 ?
Pd1 S1 2.3451(5) . ?
K1 N2 2.7572(18) . ?
K1 N1 2.8422(17) 3_565 ?
K1 N2 2.8752(18) 1_655 ?
K1 N1 2.9252(18) 1_655 ?
K1 N1 3.0508(17) 3_665 ?
K1 S2 3.2863(6) 4_665 ?
K1 C1 3.4067(18) 3_665 ?
K1 C2 3.4126(19) 1_655 ?
K1 S2 3.5187(7) 4_565 ?
K1 S1 3.5898(7) 2_645 ?
K1 K1 4.1918(9) 3_665 ?
K1 K1 4.2388(3) 1_455 ?
S1 C1 1.6740(19) . ?
S1 K1 3.5898(7) 2_655 ?
S2 C2 1.677(2) . ?
S2 K1 3.2863(6) 4_466 ?
S2 K1 3.5187(7) 4_566 ?
N1 C1 1.159(2) . ?
N1 K1 2.8422(17) 3_565 ?
N1 K1 2.9252(18) 1_455 ?
N1 K1 3.0508(17) 3_665 ?
N2 C2 1.151(3) . ?
N2 K1 2.8752(18) 1_455 ?
C1 K1 3.4067(18) 3_665 ?
C2 K1 3.4126(19) 1_455 ?

loop_
_geom_torsion_atom_site_label_1
_geom_torsion_atom_site_label_2
_geom_torsion_atom_site_label_3
_geom_torsion_atom_site_label_4
_geom_torsion
_geom_torsion_site_symmetry_1
_geom_torsion_site_symmetry_2
_geom_torsion_site_symmetry_3
_geom_torsion_site_symmetry_4
_geom_torsion_publ_flag
S2 Pd1 S1 C1 74.28(7) . . . . ?
S2 Pd1 S1 C1 -105.72(7) 3_566 . . . ?
S2 Pd1 S1 K1 -162.558(17) . . . 2_655 ?
S2 Pd1 S1 K1 17.442(17) 3_566 . . 2_655 ?
S1 Pd1 S2 C2 163.88(7) 3_566 . . . ?
S1 Pd1 S2 C2 -16.12(7) . . . . ?
S1 Pd1 S2 K1 20.340(19) 3_566 . . 4_466 ?
S1 Pd1 S2 K1 -159.660(19) . . . 4_466 ?
S1 Pd1 S2 K1 -76.28(3) 3_566 . . 4_566 ?
S1 Pd1 S2 K1 103.72(3) . . . 4_566 ?
N1 K1 N2 C2 -155.5(3) 3_565 . . . ?
N2 K1 N2 C2 4.6(4) 1_655 . . . ?
N1 K1 N2 C2 -67.9(3) 1_655 . . . ?
N1 K1 N2 C2 -74.4(4) 3_665 . . . ?
S2 K1 N2 C2 80.4(3) 4_665 . . . ?
C1 K1 N2 C2 -135.3(3) 3_665 . . . ?
C2 K1 N2 C2 4.0(3) 1_655 . . . ?
S2 K1 N2 C2 136.2(4) 4_565 . . . ?
S1 K1 N2 C2 75.3(3) 2_645 . . . ?
K1 K1 N2 C2 -111.2(3) 3_665 . . . ?
K1 K1 N2 C2 -175.4(4) 1_455 . . . ?
N1 K1 N2 K1 19.85(5) 3_565 . . 1_455 ?
N2 K1 N2 K1 180.0 1_655 . . 1_455 ?
N1 K1 N2 K1 107.44(5) 1_655 . . 1_455 ?
N1 K1 N2 K1 100.99(15) 3_665 . . 1_455 ?
S2 K1 N2 K1 -104.24(5) 4_665 . . 1_455 ?
C1 K1 N2 K1 40.06(16) 3_665 . . 1_455 ?
C2 K1 N2 K1 179.31(6) 1_655 . . 1_455 ?
S2 K1 N2 K1 -48.48(4) 4_565 . . 1_455 ?
S1 K1 N2 K1 -109.36(5) 2_645 . . 1_455 ?
K1 K1 N2 K1 64.13(4) 3_665 . . 1_455 ?
K1 N1 C1 S1 -105.4(17) 3_565 . . . ?
K1 N1 C1 S1 103.4(17) 1_455 . . . ?
K1 N1 C1 S1 -1.0(18) 3_665 . . . ?
K1 N1 C1 K1 -104.4(2) 3_565 . . 3_665 ?
K1 N1 C1 K1 104.38(12) 1_455 . . 3_665 ?
Pd1 S1 C1 N1 -164.5(17) . . . . ?
K1 S1 C1 N1 81.8(17) 2_655 . . . ?
Pd1 S1 C1 K1 -165.45(4) . . . 3_665 ?
K1 S1 C1 K1 80.84(7) 2_655 . . 3_665 ?
K1 N2 C2 S2 -94(3) . . . . ?
K1 N2 C2 S2 91(3) 1_455 . . . ?
K1 N2 C2 K1 175.2(4) . . . 1_455 ?
Pd1 S2 C2 N2 -170(3) . . . . ?
K1 S2 C2 N2 -31(3) 4_466 . . . ?
K1 S2 C2 N2 46(3) 4_566 . . . ?
Pd1 S2 C2 K1 -80.70(9) . . . 1_455 ?
K1 S2 C2 K1 58.22(11) 4_466 . . 1_455 ?
K1 S2 C2 K1 135.30(8) 4_566 . . 1_455 ?
